data_2236682
loop_
_publ_author_name
'Rodr\'iguez de Luna, Sara Luisa'
'Elizondo, Perla'
'Bern\`es, Sylvain'
'Flores-Alamo, Marcos'
'L\'opez, Leyda E.'

_publ_section_title
;
 Diaquatris(nitrato-\k^2^<i>O</i>,<i>O</i>'){2,2'-[pyridine-2,6-diylbis(methyleneoxy)]dibenzaldehyde-\k<i>O</i>^1^}dysprosium(III)--2,2'-[pyridine-2,6-diylbis(methyleneoxy)]dibenzaldehyde
 (1/1)
;
_journal_coeditor_code VN2050
_journal_issue 10
_journal_name_full 'Acta Crystallographica Section E'
_journal_page_first m1239
_journal_page_last m1240
_journal_paper_doi 10.1107/S160053681203680X
_journal_volume 68
_journal_year 2012
_chemical_formula_iupac '[Dy (N O3)3 (C21 H17 N O4) (H2 O)2], C21 H17 N O4'
_chemical_formula_moiety 'C21 H21 Dy N4 O15, C21 H17 N O4'
_chemical_formula_sum 'C42 H38 Dy N5 O19'
_chemical_formula_weight 1079.27
_chemical_name_systematic
;
Diaquatris(nitrato-\k^2^<i>O</i>,<i>O</i>'){2,2'-[pyridine-2,6-
diylbis(methyleneoxy)]dibenzaldehyde-\k<i>O</i>^1^}dysprosium(III)--
2,2'-[pyridine-2,6-diylbis(methyleneoxy)]dibenzaldehyde (1/1)
;
_space_group_IT_number 2
_symmetry_cell_setting triclinic
_symmetry_space_group_name_Hall '-P 1'
_symmetry_space_group_name_H-M 'P -1'
_atom_sites_solution_hydrogens geom
_atom_sites_solution_primary direct
_atom_sites_solution_secondary difmap
_audit_creation_method SHELXL97
_cell_angle_alpha 75.531(4)
_cell_angle_beta 85.173(3)
_cell_angle_gamma 88.398(4)
_cell_formula_units_Z 2
_cell_length_a 7.7552(3)
_cell_length_b 16.1249(8)
_cell_length_c 17.7178(7)
_cell_measurement_reflns_used 6816
_cell_measurement_temperature 136(2)
_cell_measurement_theta_max 25.9978
_cell_measurement_theta_min 3.4187
_cell_volume 2137.71(16)
_computing_cell_refinement 'CrysAlis CCD (Agilent, 2010)'
_computing_data_collection 'CrysAlis CCD (Agilent, 2010)'
_computing_data_reduction 'CrysAlis RED (Agilent, 2010)'
_computing_molecular_graphics
;
SHELXTL (Sheldrick, 2008) and Mercury (Macrae <i>et al.</i>,
2008)
;
_computing_publication_material 'SHELXTL (Sheldrick, 2008)'
_computing_structure_refinement 'SHELXL97 (Sheldrick, 2008)'
_computing_structure_solution 'SHELXS97 (Sheldrick, 2008)'
_diffrn_ambient_temperature 136(2)
_diffrn_detector_area_resol_mean 10.4685
_diffrn_measured_fraction_theta_full 0.997
_diffrn_measured_fraction_theta_max 0.997
_diffrn_measurement_device_type 'Agilent Xcalibur Atlas Gemini'
_diffrn_measurement_method '\f and \w scans'
_diffrn_radiation_monochromator graphite
_diffrn_radiation_source 'Enhance (Mo) X-ray Source'
_diffrn_radiation_type MoK\a
_diffrn_radiation_wavelength 0.71073
_diffrn_reflns_av_R_equivalents 0.0339
_diffrn_reflns_av_sigmaI/netI 0.0553
_diffrn_reflns_limit_h_max 9
_diffrn_reflns_limit_h_min -9
_diffrn_reflns_limit_k_max 19
_diffrn_reflns_limit_k_min -19
_diffrn_reflns_limit_l_max 21
_diffrn_reflns_limit_l_min -20
_diffrn_reflns_number 15907
_diffrn_reflns_theta_full 26.05
_diffrn_reflns_theta_max 26.05
_diffrn_reflns_theta_min 3.43
_diffrn_standards_decay_% 0
_exptl_absorpt_coefficient_mu 1.836
_exptl_absorpt_correction_T_max 0.816
_exptl_absorpt_correction_T_min 0.599
_exptl_absorpt_correction_type analytical
_exptl_absorpt_process_details
;
[<i>CrysAlis PRO</i> (Agilent, 2010); based on
expressions derived by Clark & Reid (1995)]
;
_exptl_crystal_colour colourless
_exptl_crystal_density_diffrn 1.677
_exptl_crystal_density_method 'not measured'
_exptl_crystal_description irregular
_exptl_crystal_F_000 1086
_exptl_crystal_size_max 0.4285
_exptl_crystal_size_mid 0.2576
_exptl_crystal_size_min 0.1202
_refine_diff_density_max 0.947
_refine_diff_density_min -0.882
_refine_ls_extinction_method none
_refine_ls_goodness_of_fit_ref 1.048
_refine_ls_hydrogen_treatment mixed
_refine_ls_matrix_type full
_refine_ls_number_constraints 0
_refine_ls_number_parameters 616
_refine_ls_number_reflns 8436
_refine_ls_number_restraints 0
_refine_ls_restrained_S_all 1.048
_refine_ls_R_factor_all 0.0382
_refine_ls_R_factor_gt 0.0304
_refine_ls_shift/su_max 0.001
_refine_ls_shift/su_mean 0.000
_refine_ls_structure_factor_coef Fsqd
_refine_ls_weighting_details 'calc w=1/[\s^2^(Fo^2^)+(0.0210P)^2^+0.3171P] where P=(Fo^2^+2Fc^2^)/3'
_refine_ls_weighting_scheme calc
_refine_ls_wR_factor_gt 0.0619
_refine_ls_wR_factor_ref 0.0662
_reflns_number_gt 7464
_reflns_number_total 8436
_reflns_threshold_expression I>2\s(I)
_cod_data_source_file vn2050.cif
_cod_data_source_block I
_cod_database_code 2236682
_cod_database_fobs_code 2236682

loop_
_symmetry_equiv_pos_as_xyz
'x, y, z'
'-x, -y, -z'

loop_
_atom_site_type_symbol
_atom_site_label
_atom_site_fract_x
_atom_site_fract_y
_atom_site_fract_z
_atom_site_U_iso_or_equiv
_atom_site_adp_type
_atom_site_calc_flag
_atom_site_refinement_flags
_atom_site_occupancy
_atom_site_symmetry_multiplicity
Dy Dy1 0.314191(17) 0.208885(9) 0.209569(8) 0.01740(6) Uani d . 1 1
O O1 0.3943(3) 0.27312(13) 0.07188(12) 0.0234(5) Uani d . 1 1
O O2 0.2481(3) 0.50508(13) -0.02862(12) 0.0256(5) Uani d . 1 1
O O3 -0.1020(3) 0.86057(13) 0.08702(12) 0.0264(5) Uani d . 1 1
O O4 0.0259(3) 0.97127(14) 0.24948(13) 0.0313(5) Uani d . 1 1
N N1 0.0247(3) 0.69668(15) -0.00696(14) 0.0161(5) Uani d . 1 1
C C1 0.3563(4) 0.3456(2) 0.03692(18) 0.0211(7) Uani d . 1 1
H H1A 0.2981 0.3812 0.0665 0.025 Uiso calc R 1 1
C C2 0.3930(4) 0.38191(18) -0.04627(17) 0.0165(6) Uani d . 1 1
C C3 0.4822(4) 0.3355(2) -0.09437(18) 0.0207(7) Uani d . 1 1
H H3A 0.5236 0.2795 -0.0722 0.025 Uiso calc R 1 1
C C4 0.5106(4) 0.3703(2) -0.17365(19) 0.0259(7) Uani d . 1 1
H H4A 0.5723 0.3388 -0.2060 0.031 Uiso calc R 1 1
C C5 0.4485(4) 0.4517(2) -0.20566(19) 0.0279(8) Uani d . 1 1
H H5A 0.4674 0.4754 -0.2604 0.033 Uiso calc R 1 1
C C6 0.3594(4) 0.4993(2) -0.15972(19) 0.0245(7) Uani d . 1 1
H H6A 0.3174 0.5551 -0.1826 0.029 Uiso calc R 1 1
C C7 0.3324(4) 0.46446(19) -0.07995(18) 0.0194(7) Uani d . 1 1
C C8 0.1760(4) 0.58838(18) -0.05739(18) 0.0210(7) Uani d . 1 1
H H8A 0.0827 0.5856 -0.0915 0.025 Uiso calc R 1 1
H H8B 0.2663 0.6278 -0.0883 0.025 Uiso calc R 1 1
C C9 0.1047(4) 0.61991(18) 0.01229(17) 0.0164(6) Uani d . 1 1
C C10 0.1242(4) 0.57589(19) 0.08854(18) 0.0208(7) Uani d . 1 1
H H10A 0.1813 0.5218 0.1000 0.025 Uiso calc R 1 1
C C11 0.0588(4) 0.6122(2) 0.14780(18) 0.0240(7) Uani d . 1 1
H H11A 0.0693 0.5830 0.2009 0.029 Uiso calc R 1 1
C C12 -0.0220(4) 0.6911(2) 0.12971(18) 0.0221(7) Uani d . 1 1
H H12A -0.0668 0.7171 0.1699 0.027 Uiso calc R 1 1
C C13 -0.0365(4) 0.73145(18) 0.05210(17) 0.0175(6) Uani d . 1 1
C C14 -0.1237(4) 0.81730(18) 0.02744(17) 0.0185(6) Uani d . 1 1
H H14A -0.0699 0.8503 -0.0235 0.022 Uiso calc R 1 1
H H14B -0.2482 0.8101 0.0222 0.022 Uiso calc R 1 1
C C15 -0.1588(4) 0.94333(19) 0.07654(18) 0.0213(7) Uani d . 1 1
C C16 -0.2499(4) 0.9860(2) 0.01378(19) 0.0230(7) Uani d . 1 1
H H16A -0.2743 0.9586 -0.0257 0.028 Uiso calc R 1 1
C C17 -0.3046(4) 1.0697(2) 0.0099(2) 0.0261(7) Uani d . 1 1
H H17A -0.3662 1.0995 -0.0330 0.031 Uiso calc R 1 1
C C18 -0.2714(4) 1.1104(2) 0.0669(2) 0.0291(8) Uani d . 1 1
H H18A -0.3119 1.1672 0.0639 0.035 Uiso calc R 1 1
C C19 -0.1788(4) 1.06780(19) 0.12838(19) 0.0245(7) Uani d . 1 1
H H19A -0.1550 1.0959 0.1675 0.029 Uiso calc R 1 1
C C20 -0.1196(4) 0.98422(19) 0.13412(18) 0.0202(7) Uani d . 1 1
C C21 -0.0134(4) 0.9414(2) 0.19675(19) 0.0261(7) Uani d . 1 1
H H21A 0.0286 0.8855 0.1963 0.031 Uiso calc R 1 1
O O5 0.0475(3) 0.24740(15) 0.15929(14) 0.0233(5) Uani d . 1 1
H H51 0.026(4) 0.259(2) 0.117(2) 0.028 Uiso d . 1 1
H H52 -0.029(4) 0.244(2) 0.187(2) 0.028 Uiso d . 1 1
O O6 0.1312(3) 0.11311(14) 0.29763(13) 0.0206(5) Uani d . 1 1
H H61 0.092(5) 0.079(2) 0.286(2) 0.025 Uiso d . 1 1
H H62 0.150(4) 0.097(2) 0.346(2) 0.025 Uiso d . 1 1
N N2 0.2136(4) 0.36004(18) 0.25775(16) 0.0277(6) Uani d . 1 1
N N3 0.6425(3) 0.22608(17) 0.26502(16) 0.0239(6) Uani d . 1 1
N N4 0.3919(3) 0.04582(16) 0.17732(15) 0.0228(6) Uani d . 1 1
O O7 0.3260(3) 0.36027(13) 0.20041(13) 0.0285(5) Uani d . 1 1
O O8 0.1607(3) 0.28687(13) 0.29638(12) 0.0251(5) Uani d . 1 1
O O9 0.1582(4) 0.42612(15) 0.27163(16) 0.0473(7) Uani d . 1 1
O O10 0.6228(3) 0.24169(14) 0.19230(12) 0.0252(5) Uani d . 1 1
O O11 0.5087(3) 0.20311(14) 0.31135(12) 0.0239(5) Uani d . 1 1
O O12 0.7836(3) 0.23299(18) 0.28843(15) 0.0424(7) Uani d . 1 1
O O13 0.4666(3) 0.07017(13) 0.22969(12) 0.0250(5) Uani d . 1 1
O O14 0.2866(3) 0.10068(13) 0.13961(12) 0.0242(5) Uani d . 1 1
O O15 0.4164(3) -0.02375(13) 0.16444(13) 0.0301(5) Uani d . 1 1
O O51 0.6068(4) 0.64204(18) 0.57161(17) 0.0580(8) Uani d . 1 1
O O52 0.4043(3) 0.85788(14) 0.45072(13) 0.0301(5) Uani d . 1 1
O O53 -0.0234(3) 1.21517(14) 0.53723(13) 0.0331(6) Uani d . 1 1
O O54 -0.1747(3) 1.27365(19) 0.73601(16) 0.0518(8) Uani d . 1 1
N N51 0.1880(3) 1.05765(15) 0.45113(14) 0.0179(5) Uani d . 1 1
C C51 0.5413(5) 0.7050(2) 0.5331(2) 0.0361(9) Uani d . 1 1
H H51A 0.4657 0.7376 0.5597 0.043 Uiso calc R 1 1
C C52 0.5697(4) 0.7354(2) 0.4473(2) 0.0274(8) Uani d . 1 1
C C53 0.6692(5) 0.6861(2) 0.4054(2) 0.0374(9) Uani d . 1 1
H H53A 0.7203 0.6341 0.4326 0.045 Uiso calc R 1 1
C C54 0.6948(5) 0.7116(3) 0.3246(2) 0.0444(10) Uani d . 1 1
H H54A 0.7638 0.6778 0.2966 0.053 Uiso calc R 1 1
C C55 0.6194(5) 0.7863(2) 0.2855(2) 0.0365(9) Uani d . 1 1
H H55A 0.6358 0.8036 0.2300 0.044 Uiso calc R 1 1
C C56 0.5196(4) 0.8369(2) 0.3254(2) 0.0285(8) Uani d . 1 1
H H56A 0.4681 0.8885 0.2976 0.034 Uiso calc R 1 1
C C57 0.4961(4) 0.8113(2) 0.40600(19) 0.0239(7) Uani d . 1 1
C C58 0.3267(4) 0.93714(19) 0.41339(18) 0.0219(7) Uani d . 1 1
H H58A 0.2264 0.9267 0.3861 0.026 Uiso calc R 1 1
H H58B 0.4114 0.9726 0.3745 0.026 Uiso calc R 1 1
C C59 0.2691(4) 0.98224(19) 0.47611(17) 0.0182(6) Uani d . 1 1
C C60 0.2996(4) 0.9489(2) 0.55383(18) 0.0223(7) Uani d . 1 1
H H60A 0.3567 0.8952 0.5699 0.027 Uiso calc R 1 1
C C61 0.2456(4) 0.9951(2) 0.60731(18) 0.0247(7) Uani d . 1 1
H H61A 0.2641 0.9734 0.6610 0.030 Uiso calc R 1 1
C C62 0.1645(4) 1.0730(2) 0.58215(18) 0.0226(7) Uani d . 1 1
H H62A 0.1284 1.1062 0.6181 0.027 Uiso calc R 1 1
C C63 0.1363(4) 1.10250(19) 0.50375(17) 0.0178(6) Uani d . 1 1
C C64 0.0520(4) 1.18726(19) 0.47187(18) 0.0226(7) Uani d . 1 1
H H64A 0.1388 1.2290 0.4415 0.027 Uiso calc R 1 1
H H64B -0.0379 1.1812 0.4372 0.027 Uiso calc R 1 1
C C65 -0.0895(4) 1.2957(2) 0.5271(2) 0.0305(8) Uani d . 1 1
C C66 -0.1002(6) 1.3522(2) 0.4560(2) 0.0495(11) Uani d . 1 1
H H66A -0.0590 1.3371 0.4092 0.059 Uiso calc R 1 1
C C67 -0.1727(9) 1.4322(3) 0.4539(3) 0.099(2) Uani d . 1 1
H H67A -0.1809 1.4725 0.4050 0.118 Uiso calc R 1 1
C C68 -0.2332(9) 1.4540(3) 0.5219(4) 0.105(2) Uani d . 1 1
H H68A -0.2861 1.5084 0.5191 0.126 Uiso calc R 1 1
C C69 -0.2182(6) 1.3984(3) 0.5933(3) 0.0601(13) Uani d . 1 1
H H69A -0.2561 1.4151 0.6398 0.072 Uiso calc R 1 1
C C70 -0.1479(4) 1.3182(2) 0.5976(2) 0.0332(8) Uani d . 1 1
C C71 -0.1374(4) 1.2578(3) 0.6730(2) 0.0374(9) Uani d . 1 1
H H71A -0.0982 1.2014 0.6732 0.045 Uiso calc R 1 1

loop_
_atom_site_aniso_label
_atom_site_aniso_U_11
_atom_site_aniso_U_22
_atom_site_aniso_U_33
_atom_site_aniso_U_12
_atom_site_aniso_U_13
_atom_site_aniso_U_23
Dy1 0.01950(8) 0.01749(9) 0.01499(8) 0.00244(6) -0.00209(6) -0.00368(6)
O1 0.0267(11) 0.0203(12) 0.0201(12) 0.0047(10) -0.0035(10) 0.0006(9)
O2 0.0428(13) 0.0166(11) 0.0159(11) 0.0112(10) 0.0027(10) -0.0040(9)
O3 0.0444(14) 0.0177(12) 0.0212(12) 0.0081(10) -0.0105(10) -0.0107(10)
O4 0.0441(14) 0.0335(14) 0.0193(12) -0.0114(11) 0.0020(11) -0.0122(10)
N1 0.0185(12) 0.0154(13) 0.0158(13) 0.0002(10) -0.0013(10) -0.0062(11)
C1 0.0221(16) 0.0213(17) 0.0204(17) 0.0013(13) 0.0009(13) -0.0069(14)
C2 0.0163(14) 0.0161(15) 0.0161(16) -0.0004(12) 0.0028(12) -0.0036(12)
C3 0.0202(15) 0.0203(16) 0.0231(17) 0.0006(13) 0.0013(13) -0.0089(14)
C4 0.0267(17) 0.0289(19) 0.0245(18) 0.0006(15) 0.0077(14) -0.0145(15)
C5 0.0331(18) 0.033(2) 0.0169(17) -0.0031(15) 0.0046(14) -0.0064(15)
C6 0.0295(17) 0.0226(17) 0.0194(17) 0.0033(14) 0.0037(14) -0.0035(14)
C7 0.0221(15) 0.0179(16) 0.0193(16) -0.0020(13) 0.0011(13) -0.0070(13)
C8 0.0279(16) 0.0150(16) 0.0186(16) 0.0029(13) -0.0007(13) -0.0022(13)
C9 0.0179(14) 0.0174(16) 0.0152(15) -0.0031(12) 0.0012(12) -0.0070(12)
C10 0.0276(16) 0.0144(16) 0.0207(17) 0.0021(13) -0.0061(14) -0.0040(13)
C11 0.0337(18) 0.0238(18) 0.0160(16) 0.0006(15) -0.0061(14) -0.0063(14)
C12 0.0277(16) 0.0223(17) 0.0190(17) 0.0022(14) -0.0005(14) -0.0107(14)
C13 0.0182(15) 0.0184(16) 0.0176(16) -0.0016(12) -0.0035(13) -0.0070(13)
C14 0.0244(16) 0.0187(16) 0.0151(15) 0.0039(13) -0.0039(13) -0.0089(13)
C15 0.0246(16) 0.0170(16) 0.0222(17) 0.0002(13) 0.0055(14) -0.0074(13)
C16 0.0232(16) 0.0235(17) 0.0230(17) 0.0008(14) -0.0011(14) -0.0076(14)
C17 0.0236(16) 0.0246(18) 0.0294(19) 0.0028(14) 0.0017(15) -0.0067(15)
C18 0.0270(17) 0.0197(17) 0.041(2) 0.0015(14) 0.0062(16) -0.0111(16)
C19 0.0246(16) 0.0228(17) 0.0286(19) -0.0055(14) 0.0079(14) -0.0136(15)
C20 0.0231(15) 0.0201(16) 0.0177(16) -0.0036(13) 0.0063(13) -0.0078(13)
C21 0.0332(18) 0.0243(18) 0.0219(18) -0.0039(15) 0.0044(15) -0.0093(15)
O5 0.0219(12) 0.0332(13) 0.0132(12) 0.0063(10) -0.0001(10) -0.0037(11)
O6 0.0272(12) 0.0218(13) 0.0137(11) -0.0034(10) -0.0024(10) -0.0053(10)
N2 0.0370(16) 0.0272(17) 0.0196(15) 0.0022(13) -0.0014(13) -0.0077(13)
N3 0.0205(14) 0.0262(15) 0.0253(16) 0.0043(12) -0.0045(12) -0.0062(12)
N4 0.0302(15) 0.0198(15) 0.0170(14) 0.0022(12) 0.0039(12) -0.0045(12)
O7 0.0399(13) 0.0237(12) 0.0209(12) -0.0045(10) 0.0055(11) -0.0060(10)
O8 0.0316(12) 0.0209(12) 0.0205(12) -0.0005(10) -0.0007(10) -0.0011(10)
O9 0.077(2) 0.0240(14) 0.0404(16) 0.0164(14) 0.0043(14) -0.0112(12)
O10 0.0271(12) 0.0312(13) 0.0158(12) -0.0012(10) -0.0016(9) -0.0029(10)
O11 0.0202(11) 0.0332(13) 0.0176(12) 0.0012(10) -0.0009(9) -0.0055(10)
O12 0.0208(12) 0.0715(19) 0.0357(15) -0.0012(12) -0.0079(11) -0.0128(14)
O13 0.0272(12) 0.0265(12) 0.0228(12) 0.0061(10) -0.0047(10) -0.0090(10)
O14 0.0349(12) 0.0212(12) 0.0161(11) 0.0071(10) -0.0061(10) -0.0033(9)
O15 0.0445(14) 0.0171(12) 0.0293(13) 0.0045(10) 0.0012(11) -0.0086(10)
O51 0.084(2) 0.0463(17) 0.0405(17) 0.0355(17) -0.0179(16) -0.0053(14)
O52 0.0435(14) 0.0244(12) 0.0208(12) 0.0154(11) -0.0006(11) -0.0049(10)
O53 0.0537(15) 0.0250(13) 0.0215(13) 0.0138(11) 0.0022(11) -0.0104(10)
O54 0.0451(16) 0.084(2) 0.0402(17) 0.0168(15) -0.0043(13) -0.0427(16)
N51 0.0216(13) 0.0179(13) 0.0140(13) -0.0004(11) -0.0001(11) -0.0041(11)
C51 0.049(2) 0.031(2) 0.029(2) 0.0160(18) -0.0084(18) -0.0084(17)
C52 0.0276(17) 0.0278(19) 0.0288(19) 0.0035(15) -0.0062(15) -0.0099(15)
C53 0.041(2) 0.030(2) 0.042(2) 0.0139(17) -0.0028(18) -0.0109(18)
C54 0.049(2) 0.042(2) 0.045(3) 0.0113(19) 0.010(2) -0.021(2)
C55 0.043(2) 0.040(2) 0.028(2) -0.0011(18) 0.0044(17) -0.0139(17)
C56 0.0352(19) 0.0259(18) 0.0248(19) 0.0005(15) 0.0009(15) -0.0080(15)
C57 0.0238(16) 0.0230(17) 0.0273(18) 0.0005(14) -0.0008(14) -0.0112(15)
C58 0.0262(16) 0.0202(17) 0.0186(17) 0.0056(14) -0.0034(13) -0.0038(13)
C59 0.0171(15) 0.0211(17) 0.0166(16) -0.0021(13) 0.0015(13) -0.0056(13)
C60 0.0228(16) 0.0233(17) 0.0188(17) 0.0028(13) -0.0043(13) -0.0013(14)
C61 0.0249(16) 0.0321(19) 0.0153(16) 0.0004(15) -0.0017(14) -0.0025(14)
C62 0.0231(16) 0.0274(18) 0.0182(17) -0.0026(14) -0.0001(13) -0.0078(14)
C63 0.0171(14) 0.0203(16) 0.0167(16) -0.0035(13) 0.0006(12) -0.0063(13)
C64 0.0319(17) 0.0218(17) 0.0151(16) 0.0007(14) 0.0007(14) -0.0073(13)
C65 0.0281(18) 0.0248(19) 0.039(2) 0.0023(15) -0.0006(16) -0.0104(16)
C66 0.071(3) 0.031(2) 0.041(3) 0.017(2) 0.007(2) -0.0037(19)
C67 0.159(6) 0.047(3) 0.064(4) 0.048(4) 0.035(4) 0.013(3)
C68 0.167(6) 0.036(3) 0.093(5) 0.048(3) 0.044(4) -0.004(3)
C69 0.072(3) 0.037(2) 0.070(3) 0.009(2) 0.024(3) -0.022(2)
C70 0.0275(18) 0.030(2) 0.048(2) 0.0031(15) -0.0002(17) -0.0211(18)
C71 0.0324(19) 0.051(2) 0.037(2) 0.0130(18) -0.0060(17) -0.027(2)

loop_
_atom_type_symbol
_atom_type_description
_atom_type_scat_dispersion_real
_atom_type_scat_dispersion_imag
_atom_type_scat_source
C C 0.0033 0.0016 'International Tables Vol C Tables 4.2.6.8 and 6.1.1.4'
H H 0.0000 0.0000 'International Tables Vol C Tables 4.2.6.8 and 6.1.1.4'
N N 0.0061 0.0033 'International Tables Vol C Tables 4.2.6.8 and 6.1.1.4'
O O 0.0106 0.0060 'International Tables Vol C Tables 4.2.6.8 and 6.1.1.4'
Dy Dy -0.1892 4.4098 'International Tables Vol C Tables 4.2.6.8 and 6.1.1.4'

loop_
_exptl_crystal_face_index_h
_exptl_crystal_face_index_k
_exptl_crystal_face_index_l
_exptl_crystal_face_perp_dist
-3 22 1 0.0601
3 -22 -1 0.0601
0 -19 -18 0.1242
-11 -5 0 0.1288
11 5 0 0.1288
3 -1 -23 0.1810
-5 0 20 0.0903

loop_
_geom_angle_atom_site_label_1
_geom_angle_atom_site_label_2
_geom_angle_atom_site_label_3
_geom_angle
O6 Dy1 O5 78.55(8)
O6 Dy1 O14 79.03(8)
O5 Dy1 O14 79.82(8)
O6 Dy1 O7 125.04(7)
O5 Dy1 O7 81.96(8)
O14 Dy1 O7 145.81(7)
O6 Dy1 O11 89.94(7)
O5 Dy1 O11 149.62(8)
O14 Dy1 O11 125.81(7)
O7 Dy1 O11 81.97(7)
O6 Dy1 O1 145.20(8)
O5 Dy1 O1 77.24(8)
O14 Dy1 O1 72.40(7)
O7 Dy1 O1 75.50(7)
O11 Dy1 O1 122.85(7)
O6 Dy1 O8 72.43(7)
O5 Dy1 O8 74.04(8)
O14 Dy1 O8 144.36(7)
O7 Dy1 O8 52.83(7)
O11 Dy1 O8 75.70(7)
O1 Dy1 O8 123.16(7)
O6 Dy1 O10 136.95(7)
O5 Dy1 O10 144.49(8)
O14 Dy1 O10 104.30(7)
O7 Dy1 O10 75.42(7)
O11 Dy1 O10 52.72(7)
O1 Dy1 O10 70.85(7)
O8 Dy1 O10 111.08(7)
O6 Dy1 O13 75.04(7)
O5 Dy1 O13 128.94(8)
O14 Dy1 O13 52.83(7)
O7 Dy1 O13 148.23(7)
O11 Dy1 O13 73.02(7)
O1 Dy1 O13 101.80(7)
O8 Dy1 O13 134.29(7)
O10 Dy1 O13 73.92(7)
O6 Dy1 N2 98.47(8)
O5 Dy1 N2 75.03(8)
O14 Dy1 N2 154.70(7)
O7 Dy1 N2 26.59(7)
O11 Dy1 N2 79.08(7)
O1 Dy1 N2 98.99(7)
O8 Dy1 N2 26.32(7)
O10 Dy1 N2 94.69(8)
O13 Dy1 N2 151.25(7)
O6 Dy1 N3 113.96(8)
O5 Dy1 N3 159.45(8)
O14 Dy1 N3 117.58(7)
O7 Dy1 N3 77.50(7)
O11 Dy1 N3 26.34(7)
O1 Dy1 N3 96.91(7)
O8 Dy1 N3 93.67(7)
O10 Dy1 N3 26.38(7)
O13 Dy1 N3 71.37(7)
N2 Dy1 N3 86.66(8)
O6 Dy1 N4 74.87(7)
O5 Dy1 N4 104.39(8)
O14 Dy1 N4 26.42(7)
O7 Dy1 N4 160.10(7)
O11 Dy1 N4 99.44(7)
O1 Dy1 N4 87.39(7)
O8 Dy1 N4 146.90(7)
O10 Dy1 N4 89.55(7)
O13 Dy1 N4 26.42(7)
N2 Dy1 N4 173.22(7)
N3 Dy1 N4 94.89(7)
C1 O1 Dy1 125.07(19)
C7 O2 C8 119.3(2)
C15 O3 C14 118.7(2)
C9 N1 C13 117.5(2)
O1 C1 C2 125.1(3)
O1 C1 H1A 117.4
C2 C1 H1A 117.4
C3 C2 C7 119.0(3)
C3 C2 C1 121.7(3)
C7 C2 C1 119.3(3)
C4 C3 C2 120.7(3)
C4 C3 H3A 119.7
C2 C3 H3A 119.7
C3 C4 C5 119.3(3)
C3 C4 H4A 120.3
C5 C4 H4A 120.3
C4 C5 C6 121.5(3)
C4 C5 H5A 119.2
C6 C5 H5A 119.2
C7 C6 C5 119.0(3)
C7 C6 H6A 120.5
C5 C6 H6A 120.5
O2 C7 C6 124.6(3)
O2 C7 C2 114.9(3)
C6 C7 C2 120.5(3)
O2 C8 C9 107.6(2)
O2 C8 H8A 110.2
C9 C8 H8A 110.2
O2 C8 H8B 110.2
C9 C8 H8B 110.2
H8A C8 H8B 108.5
N1 C9 C10 123.0(3)
N1 C9 C8 113.6(2)
C10 C9 C8 123.3(3)
C9 C10 C11 118.4(3)
C9 C10 H10A 120.8
C11 C10 H10A 120.8
C12 C11 C10 119.7(3)
C12 C11 H11A 120.1
C10 C11 H11A 120.1
C11 C12 C13 118.6(3)
C11 C12 H12A 120.7
C13 C12 H12A 120.7
N1 C13 C12 122.7(3)
N1 C13 C14 115.3(2)
C12 C13 C14 121.9(3)
O3 C14 C13 106.5(2)
O3 C14 H14A 110.4
C13 C14 H14A 110.4
O3 C14 H14B 110.4
C13 C14 H14B 110.4
H14A C14 H14B 108.6
O3 C15 C16 123.6(3)
O3 C15 C20 115.6(3)
C16 C15 C20 120.8(3)
C17 C16 C15 118.7(3)
C17 C16 H16A 120.6
C15 C16 H16A 120.6
C18 C17 C16 121.4(3)
C18 C17 H17A 119.3
C16 C17 H17A 119.3
C17 C18 C19 119.4(3)
C17 C18 H18A 120.3
C19 C18 H18A 120.3
C18 C19 C20 121.1(3)
C18 C19 H19A 119.4
C20 C19 H19A 119.4
C19 C20 C15 118.5(3)
C19 C20 C21 120.8(3)
C15 C20 C21 120.6(3)
O4 C21 C20 125.3(3)
O4 C21 H21A 117.4
C20 C21 H21A 117.4
Dy1 O5 H51 129(3)
Dy1 O5 H52 118(3)
H51 O5 H52 113(4)
Dy1 O6 H61 121(3)
Dy1 O6 H62 121(2)
H61 O6 H62 110(4)
O9 N2 O8 122.9(3)
O9 N2 O7 121.5(3)
O8 N2 O7 115.6(2)
O9 N2 Dy1 172.6(2)
O8 N2 Dy1 58.53(14)
O7 N2 Dy1 57.34(14)
O12 N3 O11 122.2(3)
O12 N3 O10 121.0(3)
O11 N3 O10 116.7(2)
O12 N3 Dy1 179.5(2)
O11 N3 Dy1 58.04(14)
O10 N3 Dy1 58.66(14)
O15 N4 O13 122.9(3)
O15 N4 O14 122.1(3)
O13 N4 O14 115.1(2)
O15 N4 Dy1 176.9(2)
O13 N4 Dy1 58.85(13)
O14 N4 Dy1 56.29(13)
N2 O7 Dy1 96.07(17)
N2 O8 Dy1 95.15(17)
N3 O10 Dy1 94.95(17)
N3 O11 Dy1 95.62(16)
N4 O13 Dy1 94.73(16)
N4 O14 Dy1 97.28(16)
C57 O52 C58 119.3(2)
C65 O53 C64 120.0(3)
C59 N51 C63 118.5(2)
O51 C51 C52 124.7(3)
O51 C51 H51A 117.7
C52 C51 H51A 117.7
C57 C52 C53 118.4(3)
C57 C52 C51 122.1(3)
C53 C52 C51 119.5(3)
C54 C53 C52 121.0(3)
C54 C53 H53A 119.5
C52 C53 H53A 119.5
C55 C54 C53 119.2(3)
C55 C54 H54A 120.4
C53 C54 H54A 120.4
C54 C55 C56 121.2(3)
C54 C55 H55A 119.4
C56 C55 H55A 119.4
C57 C56 C55 119.1(3)
C57 C56 H56A 120.4
C55 C56 H56A 120.4
O52 C57 C56 123.6(3)
O52 C57 C52 115.5(3)
C56 C57 C52 121.0(3)
O52 C58 C59 107.3(2)
O52 C58 H58A 110.3
C59 C58 H58A 110.3
O52 C58 H58B 110.3
C59 C58 H58B 110.3
H58A C58 H58B 108.5
N51 C59 C60 122.5(3)
N51 C59 C58 115.2(2)
C60 C59 C58 122.4(3)
C61 C60 C59 118.7(3)
C61 C60 H60A 120.7
C59 C60 H60A 120.7
C60 C61 C62 119.4(3)
C60 C61 H61A 120.3
C62 C61 H61A 120.3
C61 C62 C63 119.2(3)
C61 C62 H62A 120.4
C63 C62 H62A 120.4
N51 C63 C62 121.9(3)
N51 C63 C64 115.9(3)
C62 C63 C64 122.2(3)
O53 C64 C63 106.6(2)
O53 C64 H64A 110.4
C63 C64 H64A 110.4
O53 C64 H64B 110.4
C63 C64 H64B 110.4
H64A C64 H64B 108.6
O53 C65 C66 124.2(3)
O53 C65 C70 114.5(3)
C66 C65 C70 121.3(3)
C65 C66 C67 118.3(4)
C65 C66 H66A 120.9
C67 C66 H66A 120.9
C68 C67 C66 120.8(5)
C68 C67 H67A 119.6
C66 C67 H67A 119.6
C69 C68 C67 121.0(4)
C69 C68 H68A 119.5
C67 C68 H68A 119.5
C68 C69 C70 119.7(4)
C68 C69 H69A 120.1
C70 C69 H69A 120.1
C69 C70 C65 118.8(4)
C69 C70 C71 120.0(4)
C65 C70 C71 121.2(3)
O54 C71 C70 125.2(3)
O54 C71 H71A 117.4
C70 C71 H71A 117.4

loop_
_geom_bond_atom_site_label_1
_geom_bond_atom_site_label_2
_geom_bond_distance
_geom_bond_publ_flag
Dy1 O1 2.435(2) yes
Dy1 O5 2.327(2) yes
Dy1 O6 2.320(2) yes
Dy1 O7 2.410(2) yes
Dy1 O8 2.437(2) yes
Dy1 O10 2.443(2) yes
Dy1 O11 2.429(2) yes
Dy1 O13 2.460(2) yes
Dy1 O14 2.403(2) yes
Dy1 N2 2.846(3) ?
Dy1 N3 2.849(3) ?
Dy1 N4 2.865(3) ?
O1 C1 1.220(3) ?
O2 C7 1.363(3) ?
O2 C8 1.428(3) ?
O3 C15 1.366(3) ?
O3 C14 1.426(3) ?
O4 C21 1.216(4) ?
N1 C9 1.347(4) ?
N1 C13 1.353(4) ?
C1 C2 1.450(4) ?
C1 H1A 0.9500 ?
C2 C3 1.398(4) ?
C2 C7 1.402(4) ?
C3 C4 1.377(4) ?
C3 H3A 0.9500 ?
C4 C5 1.384(4) ?
C4 H4A 0.9500 ?
C5 C6 1.385(4) ?
C5 H5A 0.9500 ?
C6 C7 1.385(4) ?
C6 H6A 0.9500 ?
C8 C9 1.507(4) ?
C8 H8A 0.9900 ?
C8 H8B 0.9900 ?
C9 C10 1.379(4) ?
C10 C11 1.380(4) ?
C10 H10A 0.9500 ?
C11 C12 1.378(4) ?
C11 H11A 0.9500 ?
C12 C13 1.379(4) ?
C12 H12A 0.9500 ?
C13 C14 1.503(4) ?
C14 H14A 0.9900 ?
C14 H14B 0.9900 ?
C15 C16 1.390(4) ?
C15 C20 1.403(4) ?
C16 C17 1.389(4) ?
C16 H16A 0.9500 ?
C17 C18 1.379(5) ?
C17 H17A 0.9500 ?
C18 C19 1.380(5) ?
C18 H18A 0.9500 ?
C19 C20 1.394(4) ?
C19 H19A 0.9500 ?
C20 C21 1.458(4) ?
C21 H21A 0.9500 ?
O5 H51 0.76(4) ?
O5 H52 0.73(3) ?
O6 H61 0.71(3) ?
O6 H62 0.86(3) ?
N2 O9 1.212(3) ?
N2 O8 1.267(3) ?
N2 O7 1.281(3) ?
N3 O12 1.221(3) ?
N3 O11 1.270(3) ?
N3 O10 1.271(3) ?
N4 O15 1.206(3) ?
N4 O13 1.279(3) ?
N4 O14 1.285(3) ?
O51 C51 1.199(4) ?
O52 C57 1.368(4) ?
O52 C58 1.426(3) ?
O53 C65 1.358(4) ?
O53 C64 1.420(3) ?
O54 C71 1.217(4) ?
N51 C59 1.344(4) ?
N51 C63 1.346(4) ?
C51 C52 1.475(5) ?
C51 H51A 0.9500 ?
C52 C57 1.394(4) ?
C52 C53 1.395(5) ?
C53 C54 1.386(5) ?
C53 H53A 0.9500 ?
C54 C55 1.373(5) ?
C54 H54A 0.9500 ?
C55 C56 1.388(5) ?
C55 H55A 0.9500 ?
C56 C57 1.382(5) ?
C56 H56A 0.9500 ?
C58 C59 1.505(4) ?
C58 H58A 0.9900 ?
C58 H58B 0.9900 ?
C59 C60 1.385(4) ?
C60 C61 1.377(4) ?
C60 H60A 0.9500 ?
C61 C62 1.378(4) ?
C61 H61A 0.9500 ?
C62 C63 1.385(4) ?
C62 H62A 0.9500 ?
C63 C64 1.497(4) ?
C64 H64A 0.9900 ?
C64 H64B 0.9900 ?
C65 C66 1.366(5) ?
C65 C70 1.419(5) ?
C66 C67 1.385(6) ?
C66 H66A 0.9500 ?
C67 C68 1.380(7) ?
C67 H67A 0.9500 ?
C68 C69 1.366(7) ?
C68 H68A 0.9500 ?
C69 C70 1.377(5) ?
C69 H69A 0.9500 ?
C70 C71 1.451(5) ?
C71 H71A 0.9500 ?

loop_
_geom_hbond_atom_site_label_D
_geom_hbond_atom_site_label_H
_geom_hbond_atom_site_label_A
_geom_hbond_site_symmetry_A
_geom_hbond_distance_DH
_geom_hbond_distance_HA
_geom_hbond_distance_DA
_geom_hbond_angle_DHA
_geom_hbond_publ_flag
O5 H51 N1 2_565 0.76(4) 1.97(4) 2.724(3) 173(4) yes
O5 H52 O12 1_455 0.73(3) 2.19(4) 2.907(3) 168(4) yes
O6 H61 O4 1_545 0.71(3) 2.10(3) 2.797(3) 169(4) yes
O6 H62 N51 1_545 0.86(3) 1.86(4) 2.712(3) 177(3) yes

loop_
_geom_torsion_atom_site_label_1
_geom_torsion_atom_site_label_2
_geom_torsion_atom_site_label_3
_geom_torsion_atom_site_label_4
_geom_torsion
O6 Dy1 O1 C1 104.2(2)
O5 Dy1 O1 C1 57.2(2)
O14 Dy1 O1 C1 140.4(2)
O7 Dy1 O1 C1 -27.7(2)
O11 Dy1 O1 C1 -97.9(2)
O8 Dy1 O1 C1 -3.8(3)
O10 Dy1 O1 C1 -107.0(2)
O13 Dy1 O1 C1 -175.1(2)
N2 Dy1 O1 C1 -15.1(2)
N3 Dy1 O1 C1 -102.8(2)
N4 Dy1 O1 C1 162.6(2)
Dy1 O1 C1 C2 -175.3(2)
O1 C1 C2 C3 -1.7(5)
O1 C1 C2 C7 176.0(3)
C7 C2 C3 C4 0.2(4)
C1 C2 C3 C4 177.9(3)
C2 C3 C4 C5 -0.6(5)
C3 C4 C5 C6 0.5(5)
C4 C5 C6 C7 0.1(5)
C8 O2 C7 C6 2.1(4)
C8 O2 C7 C2 -177.9(2)
C5 C6 C7 O2 179.5(3)
C5 C6 C7 C2 -0.6(4)
C3 C2 C7 O2 -179.6(3)
C1 C2 C7 O2 2.7(4)
C3 C2 C7 C6 0.4(4)
C1 C2 C7 C6 -177.3(3)
C7 O2 C8 C9 -175.5(2)
C13 N1 C9 C10 0.8(4)
C13 N1 C9 C8 -177.2(2)
O2 C8 C9 N1 -176.9(2)
O2 C8 C9 C10 5.1(4)
N1 C9 C10 C11 0.0(4)
C8 C9 C10 C11 177.8(3)
C9 C10 C11 C12 -0.7(4)
C10 C11 C12 C13 0.6(4)
C9 N1 C13 C12 -0.9(4)
C9 N1 C13 C14 179.7(2)
C11 C12 C13 N1 0.2(5)
C11 C12 C13 C14 179.6(3)
C15 O3 C14 C13 175.3(2)
N1 C13 C14 O3 -152.1(2)
C12 C13 C14 O3 28.4(4)
C14 O3 C15 C16 5.5(4)
C14 O3 C15 C20 -174.6(3)
O3 C15 C16 C17 178.7(3)
C20 C15 C16 C17 -1.3(5)
C15 C16 C17 C18 -0.4(5)
C16 C17 C18 C19 1.3(5)
C17 C18 C19 C20 -0.5(5)
C18 C19 C20 C15 -1.1(4)
C18 C19 C20 C21 176.4(3)
O3 C15 C20 C19 -177.9(3)
C16 C15 C20 C19 2.0(4)
O3 C15 C20 C21 4.5(4)
C16 C15 C20 C21 -175.5(3)
C19 C20 C21 O4 3.3(5)
C15 C20 C21 O4 -179.2(3)
O6 Dy1 N2 O8 8.51(18)
O5 Dy1 N2 O8 84.18(17)
O14 Dy1 N2 O8 90.7(2)
O7 Dy1 N2 O8 -173.6(3)
O11 Dy1 N2 O8 -79.78(17)
O1 Dy1 N2 O8 158.29(16)
O10 Dy1 N2 O8 -130.38(17)
O13 Dy1 N2 O8 -65.8(2)
N3 Dy1 N2 O8 -105.23(17)
O6 Dy1 N2 O7 -177.84(17)
O5 Dy1 N2 O7 -102.17(18)
O14 Dy1 N2 O7 -95.6(2)
O11 Dy1 N2 O7 93.87(17)
O1 Dy1 N2 O7 -28.06(17)
O8 Dy1 N2 O7 173.6(3)
O10 Dy1 N2 O7 43.27(17)
O13 Dy1 N2 O7 107.9(2)
N3 Dy1 N2 O7 68.42(17)
O6 Dy1 N3 O11 -25.82(18)
O5 Dy1 N3 O11 98.7(3)
O14 Dy1 N3 O11 -115.66(16)
O7 Dy1 N3 O11 97.20(16)
O1 Dy1 N3 O11 170.62(16)
O8 Dy1 N3 O11 46.57(16)
O10 Dy1 N3 O11 179.5(3)
O13 Dy1 N3 O11 -89.21(16)
N2 Dy1 N3 O11 71.96(16)
N4 Dy1 N3 O11 -101.42(16)
O6 Dy1 N3 O10 154.64(16)
O5 Dy1 N3 O10 -80.8(3)
O14 Dy1 N3 O10 64.81(18)
O7 Dy1 N3 O10 -82.34(17)
O11 Dy1 N3 O10 -179.5(3)
O1 Dy1 N3 O10 -8.91(17)
O8 Dy1 N3 O10 -132.96(16)
O13 Dy1 N3 O10 91.25(17)
N2 Dy1 N3 O10 -107.58(17)
N4 Dy1 N3 O10 79.04(17)
O6 Dy1 N4 O13 -86.75(16)
O5 Dy1 N4 O13 -160.39(16)
O14 Dy1 N4 O13 177.5(3)
O7 Dy1 N4 O13 93.1(3)
O11 Dy1 N4 O13 0.61(17)
O1 Dy1 N4 O13 123.49(16)
O8 Dy1 N4 O13 -77.6(2)
O10 Dy1 N4 O13 52.64(16)
N3 Dy1 N4 O13 26.77(17)
O6 Dy1 N4 O14 95.80(17)
O5 Dy1 N4 O14 22.16(17)
O7 Dy1 N4 O14 -84.4(3)
O11 Dy1 N4 O14 -176.84(15)
O1 Dy1 N4 O14 -53.96(16)
O8 Dy1 N4 O14 104.90(18)
O10 Dy1 N4 O14 -124.81(16)
O13 Dy1 N4 O14 -177.5(3)
N3 Dy1 N4 O14 -150.68(16)
O9 N2 O7 Dy1 -171.4(3)
O8 N2 O7 Dy1 6.0(3)
O6 Dy1 O7 N2 2.6(2)
O5 Dy1 O7 N2 72.50(17)
O14 Dy1 O7 N2 130.81(17)
O11 Dy1 O7 N2 -81.64(17)
O1 Dy1 O7 N2 151.32(18)
O8 Dy1 O7 N2 -3.53(15)
O10 Dy1 O7 N2 -135.10(18)
O13 Dy1 O7 N2 -119.63(18)
N3 Dy1 O7 N2 -108.03(17)
N4 Dy1 O7 N2 -177.18(19)
O9 N2 O8 Dy1 171.4(3)
O7 N2 O8 Dy1 -5.9(3)
O6 Dy1 O8 N2 -171.17(18)
O5 Dy1 O8 N2 -88.41(18)
O14 Dy1 O8 N2 -132.82(17)
O7 Dy1 O8 N2 3.56(16)
O11 Dy1 O8 N2 94.27(17)
O1 Dy1 O8 N2 -25.88(19)
O10 Dy1 O8 N2 54.45(18)
O13 Dy1 O8 N2 142.22(16)
N3 Dy1 O8 N2 74.84(17)
N4 Dy1 O8 N2 179.61(15)
O12 N3 O10 Dy1 179.5(3)
O11 N3 O10 Dy1 -0.4(3)
O6 Dy1 O10 N3 -35.0(2)
O5 Dy1 O10 N3 143.38(17)
O14 Dy1 O10 N3 -124.13(16)
O7 Dy1 O10 N3 91.21(17)
O11 Dy1 O10 N3 0.26(15)
O1 Dy1 O10 N3 170.63(18)
O8 Dy1 O10 N3 51.50(17)
O13 Dy1 O10 N3 -80.39(16)
N2 Dy1 O10 N3 72.73(17)
N4 Dy1 O10 N3 -101.98(17)
O12 N3 O11 Dy1 -179.5(3)
O10 N3 O11 Dy1 0.4(3)
O6 Dy1 O11 N3 156.54(16)
O5 Dy1 O11 N3 -136.68(18)
O14 Dy1 O11 N3 80.16(18)
O7 Dy1 O11 N3 -78.01(16)
O1 Dy1 O11 N3 -11.10(19)
O8 Dy1 O11 N3 -131.59(17)
O10 Dy1 O11 N3 -0.26(15)
O13 Dy1 O11 N3 82.18(16)
N2 Dy1 O11 N3 -104.82(17)
N4 Dy1 O11 N3 81.90(16)
O15 N4 O13 Dy1 -176.9(2)
O14 N4 O13 Dy1 2.3(2)
O6 Dy1 O13 N4 86.02(16)
O5 Dy1 O13 N4 24.7(2)
O14 Dy1 O13 N4 -1.42(15)
O7 Dy1 O13 N4 -139.78(17)
O11 Dy1 O13 N4 -179.37(17)
O1 Dy1 O13 N4 -58.33(17)
O8 Dy1 O13 N4 131.83(16)
O10 Dy1 O13 N4 -124.19(17)
N2 Dy1 O13 N4 166.22(16)
N3 Dy1 O13 N4 -151.73(17)
O15 N4 O14 Dy1 176.9(2)
O13 N4 O14 Dy1 -2.4(2)
O6 Dy1 O14 N4 -78.03(16)
O5 Dy1 O14 N4 -158.21(17)
O7 Dy1 O14 N4 142.92(16)
O11 Dy1 O14 N4 3.85(19)
O1 Dy1 O14 N4 122.07(17)
O8 Dy1 O14 N4 -115.09(17)
O10 Dy1 O14 N4 57.91(17)
O13 Dy1 O14 N4 1.42(15)
N2 Dy1 O14 N4 -164.64(17)
N3 Dy1 O14 N4 33.40(18)
O51 C51 C52 C57 -177.0(4)
O51 C51 C52 C53 4.8(6)
C57 C52 C53 C54 0.0(5)
C51 C52 C53 C54 178.3(4)
C52 C53 C54 C55 -0.6(6)
C53 C54 C55 C56 0.6(6)
C54 C55 C56 C57 0.0(5)
C58 O52 C57 C56 0.3(4)
C58 O52 C57 C52 179.0(3)
C55 C56 C57 O52 178.1(3)
C55 C56 C57 C52 -0.6(5)
C53 C52 C57 O52 -178.2(3)
C51 C52 C57 O52 3.6(5)
C53 C52 C57 C56 0.6(5)
C51 C52 C57 C56 -177.7(3)
C57 O52 C58 C59 -168.1(3)
C63 N51 C59 C60 0.6(4)
C63 N51 C59 C58 -178.5(3)
O52 C58 C59 N51 -178.2(2)
O52 C58 C59 C60 2.7(4)
N51 C59 C60 C61 -0.4(5)
C58 C59 C60 C61 178.7(3)
C59 C60 C61 C62 -0.5(5)
C60 C61 C62 C63 1.2(4)
C59 N51 C63 C62 0.0(4)
C59 N51 C63 C64 178.1(3)
C61 C62 C63 N51 -0.9(5)
C61 C62 C63 C64 -178.8(3)
C65 O53 C64 C63 171.2(3)
N51 C63 C64 O53 168.3(3)
C62 C63 C64 O53 -13.7(4)
C64 O53 C65 C66 4.7(5)
C64 O53 C65 C70 -175.0(3)
O53 C65 C66 C67 179.2(4)
C70 C65 C66 C67 -1.1(7)
C65 C66 C67 C68 -0.3(9)
C66 C67 C68 C69 2.1(11)
C67 C68 C69 C70 -2.6(10)
C68 C69 C70 C65 1.2(7)
C68 C69 C70 C71 -177.8(5)
O53 C65 C70 C69 -179.6(3)
C66 C65 C70 C69 0.7(5)
O53 C65 C70 C71 -0.7(5)
C66 C65 C70 C71 179.6(4)
C69 C70 C71 O54 -5.8(6)
C65 C70 C71 O54 175.3(3)
